data_7153864
loop_
_publ_author_name
'Li, Jing'
'Hou, Zheng'
'Chen, Guang-Hui'
'Li, Fen'
'Zhou, Ying'
'Xue, Xiao-Yan'
'Li, Zhou-Peng'
'Jia, Min'
'Zhang, Zi-Dan'
'Li, Ming-Kai'
'Luo, Xiao-Xing'

_publ_section_title
;
 Synthesis, antibacterial activities, and theoretical studies of
 dicoumarols.
;
_journal_issue 29
_journal_name_full 'Organic &amp; biomolecular chemistry'
_journal_page_first 5528
_journal_page_last 5535
_journal_paper_doi 10.1039/c4ob00772g
_journal_volume 12
_journal_year 2014
_chemical_formula_sum 'C19 H12 O6'
_chemical_formula_weight 336.29
_chemical_name_systematic
; 
 ? 
;
_space_group_IT_number 14
_symmetry_cell_setting monoclinic
_symmetry_space_group_name_Hall '-P 2ybc'
_symmetry_space_group_name_H-M 'P 1 21/c 1'
_atom_sites_solution_hydrogens geom
_atom_sites_solution_primary direct
_atom_sites_solution_secondary difmap
_audit_creation_method SHELXL-97
_cell_angle_alpha 90.00
_cell_angle_beta 98.565(6)
_cell_angle_gamma 90.00
_cell_formula_units_Z 4
_cell_length_a 8.403(6)
_cell_length_b 15.083(10)
_cell_length_c 11.686(8)
_cell_measurement_temperature 293(2)
_cell_volume 1464.6(17)
_computing_cell_refinement 'Bruker XSCANS'
_computing_data_collection 'Bruker XSCANS'
_computing_data_reduction 'Bruker SHELXTL'
_computing_molecular_graphics 'Bruker SHELXTL'
_computing_publication_material 'Bruker SHELXTL'
_computing_structure_refinement 'SHELXL-97 (Sheldrick, 1997)'
_computing_structure_solution 'SHELXS-97 (Sheldrick, 1990)'
_diffrn_ambient_temperature 293(2)
_diffrn_measured_fraction_theta_full 0.995
_diffrn_measured_fraction_theta_max 0.995
_diffrn_measurement_device_type 'Bruker P4'
_diffrn_measurement_method '\w scans'
_diffrn_radiation_monochromator graphite
_diffrn_radiation_source 'fine-focus sealed tube'
_diffrn_radiation_type MoK\a
_diffrn_radiation_wavelength 0.71073
_diffrn_reflns_av_R_equivalents 0.0182
_diffrn_reflns_av_sigmaI/netI 0.0177
_diffrn_reflns_limit_h_max 7
_diffrn_reflns_limit_h_min -9
_diffrn_reflns_limit_k_max 17
_diffrn_reflns_limit_k_min -17
_diffrn_reflns_limit_l_max 13
_diffrn_reflns_limit_l_min -13
_diffrn_reflns_number 7660
_diffrn_reflns_theta_full 24.99
_diffrn_reflns_theta_max 24.99
_diffrn_reflns_theta_min 3.11
_exptl_absorpt_coefficient_mu 0.115
_exptl_absorpt_correction_type none
_exptl_crystal_density_diffrn 1.525
_exptl_crystal_density_method 'not measured'
_exptl_crystal_F_000 696
_refine_diff_density_max 0.371
_refine_diff_density_min -0.269
_refine_diff_density_rms 0.099
_refine_ls_extinction_method none
_refine_ls_goodness_of_fit_ref 1.115
_refine_ls_hydrogen_treatment mixed
_refine_ls_matrix_type full
_refine_ls_number_parameters 232
_refine_ls_number_reflns 2550
_refine_ls_number_restraints 0
_refine_ls_restrained_S_all 1.115
_refine_ls_R_factor_all 0.0506
_refine_ls_R_factor_gt 0.0447
_refine_ls_shift/su_max 0.000
_refine_ls_shift/su_mean 0.000
_refine_ls_structure_factor_coef Fsqd
_refine_ls_weighting_details 'calc w=1/[\s^2^(Fo^2^)+(0.0717P)^2^+0.2792P] where P=(Fo^2^+2Fc^2^)/3'
_refine_ls_weighting_scheme calc
_refine_ls_wR_factor_gt 0.1224
_refine_ls_wR_factor_ref 0.1270
_reflns_number_gt 2204
_reflns_number_total 2550
_reflns_threshold_expression >2sigma(I)
_cod_data_source_file c4ob00772g1.cif
_cod_data_source_block a
_cod_depositor_comments
;
The following automatic conversions were performed:

'_symmetry_cell_setting' value 'Monoclinic' changed to 'monoclinic'
according to
/usr/data/users/saulius/crontab/automatic-downloads/rss-feeds/RSC/lib/dictionaries/cif_core.dic
dictionary named 'cif_core.dic' version 2.4.2 from 2011-04-26.

Automatic conversion script
Id: cif_fix_values 2281 2013-09-26 08:29:07Z andrius 

 Adding full bibliography for 7153864.cif.
;
_cod_original_sg_symbol_H-M P2(1)/c
_cod_database_code 7153864

loop_
_symmetry_equiv_pos_as_xyz
'x, y, z'
'-x, y+1/2, -z+1/2'
'-x, -y, -z'
'x, -y-1/2, z-1/2'

loop_
_atom_site_label
_atom_site_type_symbol
_atom_site_fract_x
_atom_site_fract_y
_atom_site_fract_z
_atom_site_U_iso_or_equiv
_atom_site_adp_type
_atom_site_occupancy
_atom_site_symmetry_multiplicity
_atom_site_calc_flag
_atom_site_refinement_flags
C1 C 0.94937(19) 0.23548(11) 0.42317(14) 0.0406(4) Uani 1 1 d .
H1A H 0.9547 0.2236 0.3423 0.049 Uiso 1 1 calc R
H1B H 1.0583 0.2464 0.4611 0.049 Uiso 1 1 calc R
C2 C 0.88754(18) 0.15388(11) 0.47545(14) 0.0390(4) Uani 1 1 d .
C3 C 0.94714(19) 0.13690(11) 0.59572(14) 0.0411(4) Uani 1 1 d .
C4 C 0.7823(2) 0.09727(11) 0.41554(14) 0.0408(4) Uani 1 1 d .
C5 C 0.73880(19) 0.01506(11) 0.46753(14) 0.0411(4) Uani 1 1 d .
C6 C 0.80323(19) 0.00006(11) 0.58171(15) 0.0413(4) Uani 1 1 d .
C7 C 0.7664(2) -0.07461(12) 0.64078(16) 0.0491(5) Uani 1 1 d .
H7A H 0.8108 -0.0835 0.7177 0.059 Uiso 1 1 calc R
C8 C 0.6622(2) -0.13559(12) 0.58284(18) 0.0548(5) Uani 1 1 d .
H8A H 0.6351 -0.1861 0.6213 0.066 Uiso 1 1 calc R
C9 C 0.5970(2) -0.12256(12) 0.46759(18) 0.0550(5) Uani 1 1 d .
H9A H 0.5271 -0.1643 0.4292 0.066 Uiso 1 1 calc R
C10 C 0.6359(2) -0.04801(12) 0.41068(17) 0.0498(5) Uani 1 1 d .
H10A H 0.5930 -0.0397 0.3334 0.060 Uiso 1 1 calc R
C11 C 0.85267(19) 0.31866(11) 0.43054(14) 0.0389(4) Uani 1 1 d .
C12 C 0.7284(2) 0.33687(11) 0.33437(14) 0.0409(4) Uani 1 1 d .
C13 C 0.87869(19) 0.37636(12) 0.52063(14) 0.0398(4) Uani 1 1 d .
C14 C 0.79602(19) 0.46018(11) 0.51582(14) 0.0392(4) Uani 1 1 d .
C15 C 0.68671(19) 0.47831(11) 0.41717(14) 0.0406(4) Uani 1 1 d .
C16 C 0.6034(2) 0.55699(12) 0.40297(16) 0.0481(4) Uani 1 1 d .
H16A H 0.5314 0.5681 0.3361 0.058 Uiso 1 1 calc R
C17 C 0.6294(2) 0.61874(12) 0.49001(18) 0.0529(5) Uani 1 1 d .
H17A H 0.5742 0.6724 0.4817 0.063 Uiso 1 1 calc R
C18 C 0.7361(2) 0.60265(12) 0.58973(17) 0.0507(5) Uani 1 1 d .
H18A H 0.7517 0.6452 0.6480 0.061 Uiso 1 1 calc R
C19 C 0.8186(2) 0.52444(12) 0.60293(15) 0.0459(4) Uani 1 1 d .
H19A H 0.8903 0.5139 0.6702 0.055 Uiso 1 1 calc R
O1 O 1.03307(14) 0.18764(9) 0.65914(11) 0.0527(4) Uani 1 1 d .
O2 O 0.90547(15) 0.06062(8) 0.64464(10) 0.0476(3) Uani 1 1 d .
O3 O 0.71250(16) 0.11155(9) 0.30716(11) 0.0519(4) Uani 1 1 d .
H3 H 0.698(3) 0.1700(18) 0.274(2) 0.078 Uiso 1 1 d .
O4 O 0.68461(16) 0.28537(9) 0.25573(11) 0.0548(4) Uani 1 1 d .
O5 O 0.65305(14) 0.41651(8) 0.32922(10) 0.0463(3) Uani 1 1 d .
O6 O 0.98204(14) 0.36093(9) 0.61637(10) 0.0498(3) Uani 1 1 d .
H6 H 1.022(3) 0.2972(16) 0.6326(19) 0.075 Uiso 1 1 d .

loop_
_atom_site_aniso_label
_atom_site_aniso_U_11
_atom_site_aniso_U_22
_atom_site_aniso_U_33
_atom_site_aniso_U_23
_atom_site_aniso_U_13
_atom_site_aniso_U_12
C1 0.0339(8) 0.0543(10) 0.0336(8) -0.0025(7) 0.0049(7) 0.0022(7)
C2 0.0351(8) 0.0483(9) 0.0335(9) -0.0025(7) 0.0043(7) 0.0090(7)
C3 0.0370(8) 0.0487(10) 0.0366(9) -0.0034(7) 0.0021(7) 0.0068(7)
C4 0.0419(9) 0.0499(10) 0.0303(8) -0.0025(7) 0.0045(7) 0.0101(7)
C5 0.0406(9) 0.0439(9) 0.0386(9) -0.0035(7) 0.0049(7) 0.0118(7)
C6 0.0391(9) 0.0427(9) 0.0415(9) -0.0055(7) 0.0034(7) 0.0109(7)
C7 0.0558(11) 0.0500(10) 0.0408(10) 0.0033(8) 0.0045(8) 0.0186(8)
C8 0.0616(12) 0.0384(9) 0.0658(13) 0.0061(9) 0.0142(10) 0.0123(8)
C9 0.0553(11) 0.0436(10) 0.0637(13) -0.0096(9) 0.0007(9) 0.0040(8)
C10 0.0520(10) 0.0504(10) 0.0447(10) -0.0031(8) -0.0004(8) 0.0114(8)
C11 0.0354(8) 0.0481(9) 0.0335(8) 0.0001(7) 0.0064(7) -0.0033(7)
C12 0.0419(9) 0.0450(9) 0.0355(9) 0.0005(7) 0.0049(7) -0.0014(7)
C13 0.0325(8) 0.0522(10) 0.0337(8) 0.0024(7) 0.0020(6) -0.0060(7)
C14 0.0348(8) 0.0436(9) 0.0401(9) 0.0032(7) 0.0084(7) -0.0057(7)
C15 0.0389(9) 0.0470(9) 0.0362(9) -0.0016(7) 0.0069(7) -0.0093(7)
C16 0.0434(9) 0.0505(10) 0.0487(10) 0.0082(8) 0.0009(8) -0.0019(8)
C17 0.0532(11) 0.0418(10) 0.0643(12) 0.0025(9) 0.0113(9) -0.0017(8)
C18 0.0563(11) 0.0431(10) 0.0534(11) -0.0068(8) 0.0107(9) -0.0112(8)
C19 0.0442(9) 0.0537(11) 0.0390(9) 0.0013(8) 0.0031(7) -0.0118(8)
O1 0.0519(8) 0.0600(8) 0.0411(7) -0.0022(6) -0.0100(6) 0.0013(6)
O2 0.0518(7) 0.0528(7) 0.0350(6) 0.0009(5) -0.0035(5) 0.0070(6)
O3 0.0627(8) 0.0566(8) 0.0326(6) -0.0014(6) -0.0055(6) -0.0022(6)
O4 0.0642(8) 0.0552(8) 0.0397(7) -0.0057(6) -0.0101(6) 0.0017(6)
O5 0.0462(7) 0.0509(7) 0.0386(7) -0.0012(5) -0.0047(5) 0.0025(5)
O6 0.0457(7) 0.0609(8) 0.0380(7) -0.0012(6) -0.0091(5) 0.0014(6)

loop_
_atom_type_symbol
_atom_type_description
_atom_type_scat_dispersion_real
_atom_type_scat_dispersion_imag
_atom_type_scat_source
C C 0.0033 0.0016 'International Tables Vol C Tables 4.2.6.8 and 6.1.1.4'
H H 0.0000 0.0000 'International Tables Vol C Tables 4.2.6.8 and 6.1.1.4'
O O 0.0106 0.0060 'International Tables Vol C Tables 4.2.6.8 and 6.1.1.4'

loop_
_geom_angle_atom_site_label_1
_geom_angle_atom_site_label_2
_geom_angle_atom_site_label_3
_geom_angle
C2 C1 C11 115.98(14)
C2 C1 H1A 108.3
C11 C1 H1A 108.3
C2 C1 H1B 108.3
C11 C1 H1B 108.3
H1A C1 H1B 107.4
C4 C2 C3 119.94(16)
C4 C2 C1 123.24(15)
C3 C2 C1 116.81(15)
O1 C3 O2 116.25(16)
O1 C3 C2 124.53(17)
O2 C3 C2 119.22(15)
O3 C4 C2 123.61(16)
O3 C4 C5 115.71(15)
C2 C4 C5 120.68(16)
C6 C5 C10 118.49(17)
C6 C5 C4 117.21(16)
C10 C5 C4 124.29(16)
C7 C6 C5 122.13(17)
C7 C6 O2 116.07(16)
C5 C6 O2 121.78(16)
C8 C7 C6 118.23(17)
C8 C7 H7A 120.9
C6 C7 H7A 120.9
C7 C8 C9 120.80(18)
C7 C8 H8A 119.6
C9 C8 H8A 119.6
C10 C9 C8 119.87(18)
C10 C9 H9A 120.1
C8 C9 H9A 120.1
C9 C10 C5 120.47(18)
C9 C10 H10A 119.8
C5 C10 H10A 119.8
C13 C11 C12 119.75(16)
C13 C11 C1 123.56(15)
C12 C11 C1 116.68(14)
O4 C12 O5 116.46(15)
O4 C12 C11 124.67(16)
O5 C12 C11 118.87(15)
O6 C13 C11 123.31(16)
O6 C13 C14 115.92(15)
C11 C13 C14 120.76(15)
C15 C14 C19 117.97(16)
C15 C14 C13 117.42(15)
C19 C14 C13 124.61(16)
C16 C15 O5 116.56(15)
C16 C15 C14 122.10(16)
O5 C15 C14 121.32(16)
C17 C16 C15 118.32(17)
C17 C16 H16A 120.8
C15 C16 H16A 120.8
C16 C17 C18 121.15(18)
C16 C17 H17A 119.4
C18 C17 H17A 119.4
C19 C18 C17 120.13(18)
C19 C18 H18A 119.9
C17 C18 H18A 119.9
C18 C19 C14 120.33(17)
C18 C19 H19A 119.8
C14 C19 H19A 119.8
C3 O2 C6 120.95(14)
C4 O3 H3 122.7(14)
C12 O5 C15 121.41(13)
C13 O6 H6 118.3(13)

loop_
_geom_bond_atom_site_label_1
_geom_bond_atom_site_label_2
_geom_bond_distance
C1 C2 1.501(3)
C1 C11 1.504(2)
C1 H1A 0.9700
C1 H1B 0.9700
C2 C4 1.348(2)
C2 C3 1.443(2)
C3 O1 1.224(2)
C3 O2 1.354(2)
C4 O3 1.332(2)
C4 C5 1.451(3)
C5 C6 1.382(3)
C5 C10 1.387(3)
C6 C7 1.380(3)
C6 O2 1.387(2)
C7 C8 1.376(3)
C7 H7A 0.9300
C8 C9 1.390(3)
C8 H8A 0.9300
C9 C10 1.370(3)
C9 H9A 0.9300
C10 H10A 0.9300
C11 C13 1.358(2)
C11 C12 1.442(2)
C12 O4 1.218(2)
C12 O5 1.355(2)
C13 O6 1.331(2)
C13 C14 1.440(3)
C14 C15 1.390(2)
C14 C19 1.398(3)
C15 C16 1.375(3)
C15 O5 1.385(2)
C16 C17 1.372(3)
C16 H16A 0.9300
C17 C18 1.382(3)
C17 H17A 0.9300
C18 C19 1.366(3)
C18 H18A 0.9300
C19 H19A 0.9300
O3 H3 0.96(3)
O6 H6 1.03(2)
